data_7251280
loop_
_publ_author_name
'Thakur, Jyoti Swarup'
'Dash, Omkar'
'Bhale, Nagesh A.'
'Mondal, Pradip Kumar'
'Dikundwar, Amol Gopalrao'
'Polentarutti, Maurizio'
'Nayak, Susanta K.'

_publ_section_title
;
 Structural and computational study of reversibly photo switchable
 (E)-4-((4-alkoxyphenyl)diazenyl)benzonitrile based liquid crystals
;
_journal_name_full CrystEngComm
_journal_paper_doi 10.1039/D5CE00980D
_journal_year 2025
_chemical_formula_moiety 'C22 H27 N3 O'
_chemical_formula_sum 'C22 H27 N3 O'
_chemical_formula_weight 349.46
_chemical_name_common Azonitrile
_chemical_name_systematic (E)-4-((4-nonyloxyphenyl)diazenyl)benzonitrile
_space_group_crystal_system triclinic
_space_group_IT_number 2
_space_group_name_Hall '-P 1'
_space_group_name_H-M_alt 'P -1'
_atom_sites_solution_hydrogens geom
_audit_creation_method SHELXL-2018/3
_audit_update_record
;
2025-06-06 deposited with the CCDC.	2025-11-24 downloaded from the CCDC.
;
_cell_angle_alpha 72.80(3)
_cell_angle_beta 79.81(3)
_cell_angle_gamma 75.36(3)
_cell_formula_units_Z 2
_cell_length_a 5.8210(12)
_cell_length_b 11.178(2)
_cell_length_c 16.211(3)
_cell_measurement_reflns_used 4702
_cell_measurement_temperature 100(2)
_cell_measurement_theta_max 27.8
_cell_measurement_theta_min 1.9
_cell_volume 968.9(4)
_computing_molecular_graphics 'Olex2 1.5 (Dolomanov et al., 2009)'
_computing_publication_material 'Olex2 1.5 (Dolomanov et al., 2009)'
_computing_structure_refinement 'SHELXL 2019/2 (Sheldrick, 2015)'
_computing_structure_solution 'SHELXT 2018/2 (Sheldrick, 2018)'
_diffrn_ambient_temperature 100.00
_diffrn_measured_fraction_theta_full 0.980
_diffrn_measured_fraction_theta_max 0.978
_diffrn_measurement_device_type 'Huber Kappa Goniometer, Pilatus 2M detector'
_diffrn_measurement_method 'Rotating crystal'
_diffrn_radiation_type Synchrotron
_diffrn_radiation_wavelength 0.700
_diffrn_reflns_av_R_equivalents 0.0260
_diffrn_reflns_av_unetI/netI 0.0261
_diffrn_reflns_Laue_measured_fraction_full 0.980
_diffrn_reflns_Laue_measured_fraction_max 0.978
_diffrn_reflns_limit_h_max 7
_diffrn_reflns_limit_h_min -7
_diffrn_reflns_limit_k_max 14
_diffrn_reflns_limit_k_min -14
_diffrn_reflns_limit_l_max 21
_diffrn_reflns_limit_l_min -21
_diffrn_reflns_number 14482
_diffrn_reflns_point_group_measured_fraction_full 0.980
_diffrn_reflns_point_group_measured_fraction_max 0.978
_diffrn_reflns_theta_full 24.835
_diffrn_reflns_theta_max 27.794
_diffrn_reflns_theta_min 1.923
_diffrn_source Synchrotron
_exptl_absorpt_coefficient_mu 0.072
_exptl_absorpt_correction_T_max 0.949
_exptl_absorpt_correction_T_min 0.943
_exptl_absorpt_correction_type multi-scan
_exptl_absorpt_process_details 'SADABS (Sheldrick, 2001)'
_exptl_crystal_colour orange
_exptl_crystal_density_diffrn 1.198
_exptl_crystal_density_meas 1.20
_exptl_crystal_description 'plate shaped'
_exptl_crystal_F_000 376
_exptl_crystal_size_max 0.1
_exptl_crystal_size_mid 0.05
_exptl_crystal_size_min 0.02
_refine_diff_density_max 0.412
_refine_diff_density_min -0.252
_refine_diff_density_rms 0.055
_refine_ls_extinction_coef 0.028(4)
_refine_ls_extinction_expression Fc^*^=kFc[1+0.001xFc^2^\l^3^/sin(2\q)]^-1/4^
_refine_ls_extinction_method 'SHELXL-2019/2 (Sheldrick 2019)'
_refine_ls_goodness_of_fit_ref 1.067
_refine_ls_hydrogen_treatment constr
_refine_ls_matrix_type full
_refine_ls_number_parameters 165
_refine_ls_number_reflns 4702
_refine_ls_number_restraints 0
_refine_ls_restrained_S_all 1.067
_refine_ls_R_factor_all 0.0582
_refine_ls_R_factor_gt 0.0494
_refine_ls_shift/su_max 0.001
_refine_ls_shift/su_mean 0.000
_refine_ls_structure_factor_coef Fsqd
_refine_ls_weighting_details 'w=1/[\s^2^(Fo^2^)+(0.0801P)^2^+0.2590P] where P=(Fo^2^+2Fc^2^)/3'
_refine_ls_weighting_scheme calc
_refine_ls_wR_factor_gt 0.1396
_refine_ls_wR_factor_ref 0.1495
_reflns_Friedel_coverage 0.000
_reflns_number_gt 3907
_reflns_number_total 4702
_reflns_threshold_expression 'I > 2\s(I)'
_cod_data_source_file d5ce00980d3.cif
_cod_data_source_block AZN-9
_cod_original_cell_volume 969.0(4)
_cod_database_code 7251280
_shelx_shelxl_version_number 2018/3
_shelx_space_group_comment
;
The symmetry employed for this shelxl refinement is uniquely defined
by the following loop, which should always be used as a source of
symmetry information in preference to the above space-group names.
They are only intended as comments.
;
_shelx_estimated_absorpt_t_max 0.999
_shelx_estimated_absorpt_t_min 0.993
_olex2_refinement_description
;
1. Fixed Uiso
 At 1.2 times of:
  All C(H) groups, All C(H,H) groups
 At 1.5 times of:
  All C(H,H,H) groups
2.a Free rotating group:
 O1(N3,N2,N1,C9,C13,C11,C7,C12,C10,C6,C2,C5,C3,C4,C16,C1,C8,C15,C18,C19,C20,
 C17,C14,C21,C22)
2.b Secondary CH2 refined with riding coordinates:
 C16(H16A,H16B), C15(H15A,H15B), C18(H18A,H18B), C19(H19A,H19B), C20(H20A,
 H20B), C17(H17A,H17B), C14(H14A,H14B), C21(H21A,H21B)
2.c Aromatic/amide H refined with riding coordinates:
 C9(H9), C13(H13), C7(H7), C12(H12), C10(H10), C6(H6), C3(H3), C4(H4)
2.d Idealised Me refined as rotating group:
 C22(H22A,H22B,H22C)
;
_olex2_submission_special_instructions 'No special instructions were received'

loop_
_space_group_symop_operation_xyz
'x, y, z'
'-x, -y, -z'

loop_
_atom_site_label
_atom_site_type_symbol
_atom_site_fract_x
_atom_site_fract_y
_atom_site_fract_z
_atom_site_U_iso_or_equiv
_atom_site_adp_type
_atom_site_occupancy
_atom_site_site_symmetry_order
_atom_site_calc_flag
_atom_site_refinement_flags_posn
_atom_site_refinement_flags_adp
_atom_site_refinement_flags_occupancy
_atom_site_disorder_assembly
_atom_site_disorder_group
O1 O 0.80200(5) 0.45312(3) 0.62228(2) 0.0252(2) Uani 1 1 d G . . . .
N3 N 0.06783(5) 0.83568(2) 0.47323(2) 0.0228(2) Uani 1 1 d G . . . .
N2 N 0.12653(5) 0.90614(3) 0.39956(2) 0.0237(2) Uani 1 1 d G . . . .
N1 N -0.74515(7) 1.38578(4) 0.21169(3) 0.0355(3) Uani 1 1 d G . . . .
C9 C 0.49527(5) 0.71922(3) 0.46762(2) 0.0228(2) Uani 1 1 d G . . . .
H9 H 0.533726 0.773139 0.411969 0.027 Uiso 1 1 calc R U . . .
C13 C 0.20469(5) 0.65620(3) 0.58926(2) 0.0230(2) Uani 1 1 d G . . . .
H13 H 0.044857 0.666862 0.616296 0.028 Uiso 1 1 calc R U . . .
C11 C 0.61487(5) 0.54245(2) 0.58966(2) 0.0220(2) Uani 1 1 d G . . . .
C7 C -0.47654(6) 1.11565(4) 0.36265(3) 0.0239(2) Uani 1 1 d G . . . .
H7 H -0.637520 1.124968 0.388546 0.029 Uiso 1 1 calc R U . . .
C12 C 0.37997(5) 0.55980(3) 0.63073(2) 0.0230(2) Uani 1 1 d G . . . .
H12 H 0.341813 0.505891 0.686421 0.028 Uiso 1 1 calc R U . . .
C10 C 0.66943(5) 0.62390(4) 0.50770(2) 0.0229(2) Uani 1 1 d G . . . .
H10 H 0.828554 0.612518 0.480037 0.027 Uiso 1 1 calc R U . . .
C6 C -0.30496(5) 1.01765(3) 0.40153(2) 0.0233(2) Uani 1 1 d G . . . .
H6 H -0.347160 0.958137 0.454105 0.028 Uiso 1 1 calc R U . . .
C2 C -0.41529(6) 1.20341(3) 0.28387(2) 0.0239(2) Uani 1 1 d G . . . .
C5 C -0.06575(6) 1.00414(3) 0.36424(2) 0.0224(2) Uani 1 1 d G . . . .
C3 C -0.17777(7) 1.19091(3) 0.24572(2) 0.0262(2) Uani 1 1 d G . . . .
H3 H -0.135772 1.250279 0.193040 0.031 Uiso 1 1 calc R U . . .
C4 C -0.00409(6) 1.09019(4) 0.28614(2) 0.0251(2) Uani 1 1 d G . . . .
H4 H 0.157079 1.080006 0.260441 0.030 Uiso 1 1 calc R U . . .
C16 C 1.00752(6) 0.17480(3) 0.80751(2) 0.0249(2) Uani 1 1 d G . . . .
H16A H 0.896494 0.120747 0.807511 0.030 Uiso 1 1 calc R U . . .
H16B H 0.948415 0.215004 0.856244 0.030 Uiso 1 1 calc R U . . .
C1 C -0.59853(7) 1.30558(3) 0.24366(3) 0.0278(3) Uani 1 1 d G . . . .
C8 C 0.25900(5) 0.73826(2) 0.50813(2) 0.0216(2) Uani 1 1 d G . . . .
C15 C 1.00876(5) 0.27947(3) 0.72203(2) 0.0247(2) Uani 1 1 d G . . . .
H15A H 1.115547 0.335070 0.723268 0.030 Uiso 1 1 calc R U . . .
H15B H 1.075236 0.238922 0.673810 0.030 Uiso 1 1 calc R U . . .
C18 C 1.26066(7) -0.01770(3) 0.90476(2) 0.0259(2) Uani 1 1 d G . . . .
H18A H 1.146897 -0.070067 0.904443 0.031 Uiso 1 1 calc R U . . .
H18B H 1.206577 0.019560 0.955022 0.031 Uiso 1 1 calc R U . . .
C19 C 1.50832(7) -0.10439(3) 0.91607(2) 0.0256(2) Uani 1 1 d G . . . .
H19A H 1.564083 -0.139626 0.864964 0.031 Uiso 1 1 calc R U . . .
H19B H 1.621000 -0.052285 0.917861 0.031 Uiso 1 1 calc R U . . .
C20 C 1.51373(8) -0.21452(4) 0.99769(3) 0.0288(3) Uani 1 1 d G . . . .
H20A H 1.398295 -0.265433 0.996501 0.035 Uiso 1 1 calc R U . . .
H20B H 1.461305 -0.179190 1.048848 0.035 Uiso 1 1 calc R U . . .
C17 C 1.25592(6) 0.09044(3) 0.82149(2) 0.0253(2) Uani 1 1 d G . . . .
H17A H 1.316615 0.053105 0.771494 0.030 Uiso 1 1 calc R U . . .
H17B H 1.365138 0.144622 0.822964 0.030 Uiso 1 1 calc R U . . .
C14 C 0.76511(5) 0.36140(3) 0.70415(2) 0.0241(2) Uani 1 1 d G . . . .
H14A H 0.655676 0.308598 0.700640 0.029 Uiso 1 1 calc R U . . .
H14B H 0.696052 0.405245 0.750591 0.029 Uiso 1 1 calc R U . . .
C21 C 1.76015(8) -0.30319(4) 1.00825(3) 0.0338(3) Uani 1 1 d G . . . .
H21A H 1.812194 -0.339509 0.957518 0.041 Uiso 1 1 calc R U . . .
H21B H 1.876206 -0.252426 1.009087 0.041 Uiso 1 1 calc R U . . .
C22 C 1.76237(9) -0.41259(4) 1.09110(3) 0.0469(4) Uani 1 1 d G . . . .
H22A H 1.650509 -0.464432 1.090065 0.070 Uiso 1 1 calc R U . . .
H22B H 1.714282 -0.377283 1.141667 0.070 Uiso 1 1 calc R U . . .
H22C H 1.923744 -0.466346 1.094800 0.070 Uiso 1 1 calc R U . . .

loop_
_atom_site_aniso_label
_atom_site_aniso_U_11
_atom_site_aniso_U_22
_atom_site_aniso_U_33
_atom_site_aniso_U_23
_atom_site_aniso_U_13
_atom_site_aniso_U_12
O1 0.0225(4) 0.0225(4) 0.0252(4) -0.0020(3) -0.0031(3) 0.0000(3)
N3 0.0225(5) 0.0219(4) 0.0240(5) -0.0065(4) -0.0045(4) -0.0027(4)
N2 0.0232(5) 0.0227(4) 0.0242(5) -0.0062(4) -0.0036(4) -0.0023(4)
N1 0.0374(6) 0.0274(5) 0.0390(6) -0.0048(4) -0.0146(5) -0.0001(4)
C9 0.0238(5) 0.0216(5) 0.0226(5) -0.0069(4) -0.0021(4) -0.0033(4)
C13 0.0218(5) 0.0226(5) 0.0250(5) -0.0081(4) -0.0017(4) -0.0039(4)
C11 0.0226(5) 0.0190(5) 0.0246(5) -0.0073(4) -0.0047(4) -0.0019(4)
C7 0.0237(5) 0.0238(5) 0.0247(5) -0.0084(4) -0.0037(4) -0.0028(4)
C12 0.0245(5) 0.0205(5) 0.0236(5) -0.0059(4) -0.0020(4) -0.0043(4)
C10 0.0217(5) 0.0222(5) 0.0243(5) -0.0074(4) -0.0014(4) -0.0028(4)
C6 0.0248(5) 0.0224(5) 0.0225(5) -0.0065(4) -0.0025(4) -0.0041(4)
C2 0.0269(6) 0.0209(5) 0.0250(5) -0.0068(4) -0.0074(4) -0.0028(4)
C5 0.0231(5) 0.0211(5) 0.0238(5) -0.0080(4) -0.0046(4) -0.0021(4)
C3 0.0296(6) 0.0245(5) 0.0240(5) -0.0041(4) -0.0052(4) -0.0061(4)
C4 0.0239(5) 0.0259(5) 0.0251(5) -0.0068(4) -0.0021(4) -0.0049(4)
C16 0.0246(5) 0.0235(5) 0.0239(5) -0.0043(4) -0.0040(4) -0.0016(4)
C1 0.0315(6) 0.0244(5) 0.0281(6) -0.0066(4) -0.0067(5) -0.0052(5)
C8 0.0212(5) 0.0202(5) 0.0245(5) -0.0081(4) -0.0049(4) -0.0018(4)
C15 0.0244(5) 0.0218(5) 0.0257(5) -0.0041(4) -0.0041(4) -0.0026(4)
C18 0.0260(6) 0.0248(5) 0.0229(5) -0.0043(4) -0.0026(4) -0.0009(4)
C19 0.0261(6) 0.0249(5) 0.0218(5) -0.0038(4) -0.0038(4) -0.0006(4)
C20 0.0297(6) 0.0265(5) 0.0242(5) -0.0024(4) -0.0035(5) 0.0002(5)
C17 0.0253(6) 0.0240(5) 0.0236(5) -0.0039(4) -0.0032(4) -0.0023(4)
C14 0.0246(5) 0.0207(5) 0.0240(5) -0.0028(4) -0.0035(4) -0.0026(4)
C21 0.0341(7) 0.0303(6) 0.0295(6) -0.0044(5) -0.0064(5) 0.0043(5)
C22 0.0495(9) 0.0355(7) 0.0407(8) 0.0027(6) -0.0117(7) 0.0068(6)

loop_
_atom_type_symbol
_atom_type_description
_atom_type_scat_dispersion_real
_atom_type_scat_dispersion_imag
_atom_type_scat_source
C C 0.0033 0.0016 'International Tables Vol C Tables 4.2.6.8 and 6.1.1.4'
H H 0.0000 0.0000 'International Tables Vol C Tables 4.2.6.8 and 6.1.1.4'
N N 0.0064 0.0033 'International Tables Vol C Tables 4.2.6.8 and 6.1.1.4'
O O 0.0110 0.0060 'International Tables Vol C Tables 4.2.6.8 and 6.1.1.4'

loop_
_geom_angle_atom_site_label_1
_geom_angle_atom_site_label_2
_geom_angle_atom_site_label_3
_geom_angle
_geom_angle_site_symmetry_1
_geom_angle_site_symmetry_3
_geom_angle_publ_flag
C11 O1 C14 119.4 . . ?
N2 N3 C8 113.5 . . ?
N3 N2 C5 113.6 . . ?
C10 C9 H9 119.7 . . ?
C10 C9 C8 120.5 . . ?
C8 C9 H9 119.7 . . ?
C12 C13 H13 119.5 . . ?
C12 C13 C8 121.1 . . ?
C8 C13 H13 119.5 . . ?
O1 C11 C12 125.6 . . ?
O1 C11 C10 114.6 . . ?
C12 C11 C10 119.8 . . ?
C6 C7 H7 120.0 . . ?
C6 C7 C2 120.1 . . ?
C2 C7 H7 120.0 . . ?
C13 C12 C11 119.3 . . ?
C13 C12 H12 120.4 . . ?
C11 C12 H12 120.4 . . ?
C9 C10 C11 120.4 . . ?
C9 C10 H10 119.8 . . ?
C11 C10 H10 119.8 . . ?
C7 C6 H6 119.8 . . ?
C7 C6 C5 120.3 . . ?
C5 C6 H6 119.8 . . ?
C7 C2 C1 119.3 . . ?
C3 C2 C7 120.3 . . ?
C3 C2 C1 120.5 . . ?
C6 C5 N2 124.9 . . ?
C4 C5 N2 115.2 . . ?
C4 C5 C6 119.9 . . ?
C2 C3 H3 120.5 . . ?
C4 C3 C2 119.1 . . ?
C4 C3 H3 120.5 . . ?
C5 C4 H4 119.8 . . ?
C3 C4 C5 120.3 . . ?
C3 C4 H4 119.8 . . ?
H16A C16 H16B 107.9 . . ?
C15 C16 H16A 109.2 . . ?
C15 C16 H16B 109.2 . . ?
C15 C16 C17 111.9 . . ?
C17 C16 H16A 109.2 . . ?
C17 C16 H16B 109.2 . . ?
N1 C1 C2 179.3 . . ?
C9 C8 N3 124.9 . . ?
C13 C8 N3 116.2 . . ?
C13 C8 C9 118.9 . . ?
C16 C15 H15A 108.9 . . ?
C16 C15 H15B 108.9 . . ?
H15A C15 H15B 107.7 . . ?
C14 C15 C16 113.5 . . ?
C14 C15 H15A 108.9 . . ?
C14 C15 H15B 108.9 . . ?
H18A C18 H18B 107.8 . . ?
C19 C18 H18A 109.0 . . ?
C19 C18 H18B 109.0 . . ?
C17 C18 H18A 109.0 . . ?
C17 C18 H18B 109.0 . . ?
C17 C18 C19 112.9 . . ?
C18 C19 H19A 108.9 . . ?
C18 C19 H19B 108.9 . . ?
H19A C19 H19B 107.7 . . ?
C20 C19 C18 113.3 . . ?
C20 C19 H19A 108.9 . . ?
C20 C19 H19B 108.9 . . ?
C19 C20 H20A 108.9 . . ?
C19 C20 H20B 108.9 . . ?
C19 C20 C21 113.5 . . ?
H20A C20 H20B 107.7 . . ?
C21 C20 H20A 108.9 . . ?
C21 C20 H20B 108.9 . . ?
C16 C17 H17A 108.9 . . ?
C16 C17 H17B 108.9 . . ?
C18 C17 C16 113.5 . . ?
C18 C17 H17A 108.9 . . ?
C18 C17 H17B 108.9 . . ?
H17A C17 H17B 107.7 . . ?
O1 C14 C15 105.4 . . ?
O1 C14 H14A 110.7 . . ?
O1 C14 H14B 110.7 . . ?
C15 C14 H14A 110.7 . . ?
C15 C14 H14B 110.7 . . ?
H14A C14 H14B 108.8 . . ?
C20 C21 H21A 109.1 . . ?
C20 C21 H21B 109.1 . . ?
H21A C21 H21B 107.8 . . ?
C22 C21 C20 112.7 . . ?
C22 C21 H21A 109.1 . . ?
C22 C21 H21B 109.1 . . ?
C21 C22 H22A 109.5 . . ?
C21 C22 H22B 109.5 . . ?
C21 C22 H22C 109.5 . . ?
H22A C22 H22B 109.5 . . ?
H22A C22 H22C 109.5 . . ?
H22B C22 H22C 109.5 . . ?

loop_
_geom_bond_atom_site_label_1
_geom_bond_atom_site_label_2
_geom_bond_distance
_geom_bond_site_symmetry_2
_geom_bond_publ_flag
O1 C11 1.3435 . ?
O1 C14 1.4369 . ?
N3 N2 1.2644 . ?
N3 C8 1.4107 . ?
N2 C5 1.4201 . ?
N1 C1 1.1383 . ?
C9 H9 0.9500 . ?
C9 C10 1.3649 . ?
C9 C8 1.4083 . ?
C13 H13 0.9500 . ?
C13 C12 1.3830 . ?
C13 C8 1.3990 . ?
C11 C12 1.4039 . ?
C11 C10 1.4059 . ?
C7 H7 0.9500 . ?
C7 C6 1.3624 . ?
C7 C2 1.4126 . ?
C12 H12 0.9500 . ?
C10 H10 0.9500 . ?
C6 H6 0.9500 . ?
C6 C5 1.4061 . ?
C2 C3 1.4016 . ?
C2 C1 1.4342 . ?
C5 C4 1.3966 . ?
C3 H3 0.9500 . ?
C3 C4 1.3935 . ?
C4 H4 0.9500 . ?
C16 H16A 0.9900 . ?
C16 H16B 0.9900 . ?
C16 C15 1.5268 . ?
C16 C17 1.5270 . ?
C15 H15A 0.9900 . ?
C15 H15B 0.9900 . ?
C15 C14 1.5054 . ?
C18 H18A 0.9900 . ?
C18 H18B 0.9900 . ?
C18 C19 1.5275 . ?
C18 C17 1.5217 . ?
C19 H19A 0.9900 . ?
C19 H19B 0.9900 . ?
C19 C20 1.5163 . ?
C20 H20A 0.9900 . ?
C20 H20B 0.9900 . ?
C20 C21 1.5288 . ?
C17 H17A 0.9900 . ?
C17 H17B 0.9900 . ?
C14 H14A 0.9900 . ?
C14 H14B 0.9900 . ?
C21 H21A 0.9900 . ?
C21 H21B 0.9900 . ?
C21 C22 1.5253 . ?
C22 H22A 0.9800 . ?
C22 H22B 0.9800 . ?
C22 H22C 0.9800 . ?

loop_
_geom_torsion_atom_site_label_1
_geom_torsion_atom_site_label_2
_geom_torsion_atom_site_label_3
_geom_torsion_atom_site_label_4
_geom_torsion
_geom_torsion_site_symmetry_1
_geom_torsion_site_symmetry_2
_geom_torsion_site_symmetry_3
_geom_torsion_site_symmetry_4
_geom_torsion_publ_flag
O1 C11 C12 C13 179.9 . . . . ?
O1 C11 C10 C9 -179.6 . . . . ?
N3 N2 C5 C6 -5.6 . . . . ?
N3 N2 C5 C4 175.1 . . . . ?
N2 N3 C8 C9 0.9 . . . . ?
N2 N3 C8 C13 -179.4 . . . . ?
N2 C5 C4 C3 -179.6 . . . . ?
C11 O1 C14 C15 -178.5 . . . . ?
C7 C6 C5 N2 179.7 . . . . ?
C7 C6 C5 C4 -1.1 . . . . ?
C7 C2 C3 C4 0.6 . . . . ?
C12 C13 C8 N3 -178.0 . . . . ?
C12 C13 C8 C9 1.8 . . . . ?
C12 C11 C10 C9 -0.4 . . . . ?
C10 C9 C8 N3 178.4 . . . . ?
C10 C9 C8 C13 -1.3 . . . . ?
C10 C11 C12 C13 0.8 . . . . ?
C6 C7 C2 C3 -0.6 . . . . ?
C6 C7 C2 C1 179.7 . . . . ?
C6 C5 C4 C3 1.2 . . . . ?
C2 C7 C6 C5 0.8 . . . . ?
C2 C3 C4 C5 -0.9 . . . . ?
C16 C15 C14 O1 179.9 . . . . ?
C1 C2 C3 C4 -179.6 . . . . ?
C8 N3 N2 C5 179.9 . . . . ?
C8 C9 C10 C11 0.7 . . . . ?
C8 C13 C12 C11 -1.5 . . . . ?
C15 C16 C17 C18 -178.2 . . . . ?
C18 C19 C20 C21 178.7 . . . . ?
C19 C18 C17 C16 177.7 . . . . ?
C19 C20 C21 C22 179.5 . . . . ?
C17 C16 C15 C14 177.7 . . . . ?
C17 C18 C19 C20 -178.5 . . . . ?
C14 O1 C11 C12 3.2 . . . . ?
C14 O1 C11 C10 -177.5 . . . . ?
